data_7128024
loop_
_publ_author_name
'Schneider, Selina'
'Ivlev, Sergei'
'von H\"anisch, Carsten'

_publ_section_title
;
 Stibine as a reagent in molecular chemistry - targeted synthesis of
 primary and secondary stibanyl-gallanes and their lighter homologues.
;
_journal_issue 31
_journal_name_full 'Chemical communications (Cambridge, England)'
_journal_page_first 3781
_journal_page_last 3784
_journal_paper_doi 10.1039/d0cc08419k
_journal_volume 57
_journal_year 2021
_chemical_formula_moiety 'C29 H44 Ga N2 P'
_chemical_formula_sum 'C29 H44 Ga N2 P'
_chemical_formula_weight 521.35
_chemical_properties_physical Air-sensitive,Moisture-sensitive,Heat-sensitive
_space_group_crystal_system monoclinic
_space_group_IT_number 14
_space_group_name_Hall '-P 2ybc'
_space_group_name_H-M_alt 'P 1 21/c 1'
_atom_sites_solution_hydrogens mixed
_atom_sites_solution_primary direct
_atom_sites_solution_secondary difmap
_audit_creation_method SHELXL-2018/3
_audit_update_record
;
2020-12-30 deposited with the CCDC.	2021-03-10 downloaded from the CCDC.
;
_cell_angle_alpha 90
_cell_angle_beta 90.8880(10)
_cell_angle_gamma 90
_cell_formula_units_Z 8
_cell_length_a 18.1045(11)
_cell_length_b 9.6018(6)
_cell_length_c 33.3947(19)
_cell_measurement_reflns_used 9089
_cell_measurement_temperature 100
_cell_measurement_theta_max 29.6340
_cell_measurement_theta_min 2.2070
_cell_volume 5804.5(6)
_computing_cell_refinement 'APEX3 v2019.1-0 (Bruker AXS)'
_computing_data_collection 'APEX3 v2019.1-0 (Bruker AXS)'
_computing_data_reduction 'SAINT V8.40A (Bruker AXS Inc., 2019)'
_computing_molecular_graphics 'Diamond v4.6.4 (Brandenburg, 2020)'
_computing_publication_material 'APEX3 v2019.1-0 (Bruker AXS)'
_computing_structure_refinement 'SHELXL-2018/3 (Sheldrick, 2018)'
_computing_structure_solution 'SHELXT 2014/5 (Sheldrick, 2014)'
_diffrn_ambient_temperature 100
_diffrn_detector 'PHOTON 100'
_diffrn_measured_fraction_theta_full 0.999
_diffrn_measured_fraction_theta_max 0.997
_diffrn_measurement_device_type 'Bruker D8 QUEST'
_diffrn_measurement_method '\w and \f scans'
_diffrn_radiation_collimation '0.8 mm diameter'
_diffrn_radiation_type MoK\a
_diffrn_radiation_wavelength 0.71073
_diffrn_reflns_av_R_equivalents 0.0386
_diffrn_reflns_av_unetI/netI 0.0236
_diffrn_reflns_Laue_measured_fraction_full 0.999
_diffrn_reflns_Laue_measured_fraction_max 0.997
_diffrn_reflns_limit_h_max 25
_diffrn_reflns_limit_h_min -25
_diffrn_reflns_limit_k_max 13
_diffrn_reflns_limit_k_min -13
_diffrn_reflns_limit_l_max 46
_diffrn_reflns_limit_l_min -46
_diffrn_reflns_number 140725
_diffrn_reflns_point_group_measured_fraction_full 0.999
_diffrn_reflns_point_group_measured_fraction_max 0.997
_diffrn_reflns_theta_full 25.242
_diffrn_reflns_theta_max 29.664
_diffrn_reflns_theta_min 2.207
_diffrn_source 'microfocus X-ray tube'
_diffrn_source_current 1.00
_diffrn_source_power 0.050
_diffrn_source_voltage 50.0
_exptl_absorpt_coefficient_mu 1.021
_exptl_absorpt_correction_T_max 0.8597
_exptl_absorpt_correction_T_min 0.7102
_exptl_absorpt_correction_type multi-scan
_exptl_absorpt_process_details
; Krause, L., Herbst-Irmer, R., Sheldrick G.M. & Stalke D.,
 J. Appl. Cryst. 48 (2015) 3-10.
;
_exptl_crystal_colour colorless
_exptl_crystal_density_diffrn 1.193
_exptl_crystal_density_method 'not measured'
_exptl_crystal_description block
_exptl_crystal_F_000 2224
_exptl_crystal_size_max 0.490
_exptl_crystal_size_mid 0.210
_exptl_crystal_size_min 0.204
_refine_diff_density_max 1.432
_refine_diff_density_min -0.667
_refine_diff_density_rms 0.069
_refine_ls_extinction_coef 0.00097(10)
_refine_ls_extinction_expression Fc^*^=kFc[1+0.001xFc^2^\l^3^/sin(2\q)]^-1/4^
_refine_ls_extinction_method 'SHELXL-2018/3 (Sheldrick 2018)'
_refine_ls_goodness_of_fit_ref 1.049
_refine_ls_hydrogen_treatment mixed
_refine_ls_matrix_type full
_refine_ls_number_parameters 640
_refine_ls_number_reflns 16395
_refine_ls_number_restraints 6
_refine_ls_restrained_S_all 1.049
_refine_ls_R_factor_all 0.0526
_refine_ls_R_factor_gt 0.0389
_refine_ls_shift/su_max 0.005
_refine_ls_shift/su_mean 0.000
_refine_ls_structure_factor_coef Fsqd
_refine_ls_weighting_details 'w=1/[\s^2^(Fo^2^)+(0.0432P)^2^+5.8150P] where P=(Fo^2^+2Fc^2^)/3'
_refine_ls_weighting_scheme calc
_refine_ls_wR_factor_gt 0.0945
_refine_ls_wR_factor_ref 0.1008
_reflns_Friedel_coverage 0.000
_reflns_number_gt 13464
_reflns_number_total 16395
_reflns_threshold_expression 'I > 2\s(I)'
_cod_data_source_file d0cc08419k2.cif
_cod_data_source_block SSP242
_cod_depositor_comments 'Adding full bibliography for 7128021--7128025.cif.'
_cod_original_sg_symbol_H-M 'P 21/c'
_cod_database_code 7128024
_shelx_shelxl_version_number 2018/3
_shelx_space_group_comment
;
The symmetry employed for this shelxl refinement is uniquely defined
by the following loop, which should always be used as a source of
symmetry information in preference to the above space-group names.
They are only intended as comments.
;
_shelx_estimated_absorpt_t_min 0.635
_shelx_estimated_absorpt_t_max 0.819

loop_
_space_group_symop_operation_xyz
'x, y, z'
'-x, y+1/2, -z+1/2'
'-x, -y, -z'
'x, -y-1/2, z-1/2'

loop_
_atom_site_label
_atom_site_type_symbol
_atom_site_fract_x
_atom_site_fract_y
_atom_site_fract_z
_atom_site_U_iso_or_equiv
_atom_site_adp_type
_atom_site_occupancy
_atom_site_site_symmetry_order
_atom_site_calc_flag
_atom_site_refinement_flags_posn
_atom_site_refinement_flags_adp
_atom_site_refinement_flags_occupancy
_atom_site_disorder_assembly
_atom_site_disorder_group
Ga1 Ga 0.22645(2) 0.60132(2) 0.63874(2) 0.01169(5) Uani 1 1 d D . . . .
P1 P 0.25113(3) 0.40345(5) 0.60006(2) 0.01808(10) Uani 1 1 d D . . . .
H1PB H 0.3168(6) 0.454(2) 0.5882(6) 0.027 Uiso 1 1 d D U . . .
H1PA H 0.2136(10) 0.442(2) 0.5666(4) 0.027 Uiso 1 1 d D U . . .
Ga2 Ga 0.72941(2) 0.61031(2) 0.64125(2) 0.01313(5) Uani 1 1 d D . . . .
P2 P 0.72762(3) 0.40448(5) 0.60381(2) 0.02345(11) Uani 1 1 d D . . . .
H2PA H 0.7606(12) 0.345(2) 0.6360(4) 0.035 Uiso 1 1 d D U . . .
H2PB H 0.7893(7) 0.438(3) 0.5838(6) 0.035 Uiso 1 1 d D U . . .
C1 C 0.26255(11) 0.4056(2) 0.74042(7) 0.0288(4) Uani 1 1 d . . . . .
H1A H 0.279252 0.394860 0.712817 0.043 Uiso 1 1 calc R U . . .
H1B H 0.256912 0.313486 0.752659 0.043 Uiso 1 1 calc R U . . .
H1C H 0.299066 0.459665 0.755808 0.043 Uiso 1 1 calc R U . . .
C2 C 0.18818(10) 0.48166(19) 0.74039(5) 0.0184(3) Uani 1 1 d . . . . .
H2 H 0.195453 0.575122 0.727841 0.022 Uiso 1 1 calc R U . . .
C20 C 0.34637(11) 0.8770(2) 0.53530(6) 0.0239(4) Uani 1 1 d . . . . .
H20 H 0.393777 0.919393 0.535356 0.029 Uiso 1 1 calc R U . . .
C21 C 0.31438(12) 0.8369(2) 0.49952(6) 0.0290(4) Uani 1 1 d . . . . .
H21 H 0.339653 0.851657 0.475172 0.035 Uiso 1 1 calc R U . . .
C22 C 0.24562(12) 0.7752(2) 0.49899(5) 0.0278(4) Uani 1 1 d . . . . .
H22 H 0.224028 0.747896 0.474088 0.033 Uiso 1 1 calc R U . . .
C23 C 0.20704(11) 0.7519(2) 0.53420(5) 0.0208(4) Uani 1 1 d . . . . .
C24 C 0.34904(11) 0.8971(2) 0.61049(6) 0.0240(4) Uani 1 1 d . . . . .
H24 H 0.313413 0.883351 0.632729 0.029 Uiso 1 1 calc R U . . .
C25 C 0.37301(15) 1.0496(3) 0.61084(8) 0.0413(6) Uani 1 1 d . . . . .
H25A H 0.410844 1.064196 0.590592 0.062 Uiso 1 1 calc R U . . .
H25B H 0.393299 1.073437 0.637338 0.062 Uiso 1 1 calc R U . . .
H25C H 0.330254 1.109035 0.604811 0.062 Uiso 1 1 calc R U . . .
C26 C 0.41570(12) 0.8025(3) 0.61852(7) 0.0387(5) Uani 1 1 d . . . . .
H26A H 0.399975 0.704871 0.617448 0.058 Uiso 1 1 calc R U . . .
H26B H 0.436684 0.822951 0.645104 0.058 Uiso 1 1 calc R U . . .
H26C H 0.453103 0.819059 0.598167 0.058 Uiso 1 1 calc R U . . .
C27 C 0.13187(12) 0.6824(3) 0.53259(6) 0.0303(5) Uani 1 1 d . . . . .
H27 H 0.122935 0.640600 0.559518 0.036 Uiso 1 1 calc R U . . .
C28 C 0.07037(14) 0.7872(3) 0.52419(9) 0.0510(7) Uani 1 1 d . . . . .
H28A H 0.077460 0.829448 0.497816 0.077 Uiso 1 1 calc R U . . .
H28B H 0.071580 0.859958 0.544771 0.077 Uiso 1 1 calc R U . . .
H28C H 0.022500 0.739596 0.524584 0.077 Uiso 1 1 calc R U . . .
C29 C 0.12750(15) 0.5650(3) 0.50176(7) 0.0405(6) Uani 1 1 d . . . . .
H29A H 0.130254 0.604288 0.474740 0.061 Uiso 1 1 calc R U . . .
H29B H 0.080694 0.514902 0.504560 0.061 Uiso 1 1 calc R U . . .
H29C H 0.168749 0.500412 0.506193 0.061 Uiso 1 1 calc R U . . .
C30 C 0.81572(11) 0.4126(2) 0.73483(6) 0.0258(4) Uani 1 1 d . . . . .
H30A H 0.822282 0.398351 0.706041 0.039 Uiso 1 1 calc R U . . .
H30B H 0.814868 0.322178 0.748413 0.039 Uiso 1 1 calc R U . . .
H30C H 0.856725 0.468563 0.745578 0.039 Uiso 1 1 calc R U . . .
C31 C 0.74266(10) 0.48886(19) 0.74178(5) 0.0186(3) Uani 1 1 d . . . . .
H31 H 0.745274 0.581232 0.728041 0.022 Uiso 1 1 calc R U . . .
C32 C 0.73158(13) 0.5155(2) 0.78664(6) 0.0288(4) Uani 1 1 d . . . . .
H32A H 0.684470 0.563627 0.790480 0.043 Uiso 1 1 calc R U . . .
H32B H 0.772054 0.573507 0.797078 0.043 Uiso 1 1 calc R U . . .
H32C H 0.731136 0.426505 0.800982 0.043 Uiso 1 1 calc R U . . .
C33 C 0.62921(9) 0.46847(17) 0.69514(5) 0.0135(3) Uani 1 1 d . . . . .
C34 C 0.67741(10) 0.40952(18) 0.72397(5) 0.0160(3) Uani 1 1 d . . . . .
C35 C 0.66363(10) 0.27403(19) 0.73730(5) 0.0199(4) Uani 1 1 d . . . . .
H35 H 0.695313 0.233552 0.757033 0.024 Uiso 1 1 calc R U . . .
C36 C 0.60462(10) 0.19816(19) 0.72220(5) 0.0197(4) Uani 1 1 d . . . . .
H36 H 0.596445 0.105591 0.731144 0.024 Uiso 1 1 calc R U . . .
C37 C 0.55752(10) 0.25748(19) 0.69404(5) 0.0184(3) Uani 1 1 d . . . . .
H37 H 0.517130 0.204487 0.683803 0.022 Uiso 1 1 calc R U . . .
C38 C 0.56777(9) 0.39294(18) 0.68029(5) 0.0165(3) Uani 1 1 d . . . . .
C39 C 0.51140(10) 0.4539(2) 0.65117(6) 0.0217(4) Uani 1 1 d . . . . .
H39 H 0.524801 0.553360 0.646167 0.026 Uiso 1 1 calc R U . . .
C40 C 0.51025(12) 0.3772(2) 0.61100(6) 0.0312(5) Uani 1 1 d . . . . .
H40A H 0.474109 0.421268 0.592888 0.047 Uiso 1 1 calc R U . . .
H40B H 0.496535 0.279665 0.615236 0.047 Uiso 1 1 calc R U . . .
H40C H 0.559371 0.381651 0.599139 0.047 Uiso 1 1 calc R U . . .
C41 C 0.43431(11) 0.4503(2) 0.66974(7) 0.0315(5) Uani 1 1 d . . . . .
H41A H 0.398725 0.495887 0.651634 0.047 Uiso 1 1 calc R U . . .
H41B H 0.435628 0.499336 0.695480 0.047 Uiso 1 1 calc R U . . .
H41C H 0.419408 0.353339 0.673965 0.047 Uiso 1 1 calc R U . . .
C42 C 0.60967(9) 0.71705(18) 0.68717(5) 0.0143(3) Uani 1 1 d . . . . .
C43 C 0.55799(11) 0.7163(2) 0.72224(5) 0.0214(4) Uani 1 1 d . . . . .
H43A H 0.508749 0.746531 0.713270 0.032 Uiso 0.37(3) 1 calc R U P A 1
H43B H 0.576678 0.779995 0.742962 0.032 Uiso 0.37(3) 1 calc R U P A 1
H43C H 0.555002 0.621864 0.733229 0.032 Uiso 0.37(3) 1 calc R U P A 1
H43D H 0.581710 0.668553 0.744962 0.032 Uiso 0.63(3) 1 calc R U P A 2
H43E H 0.512318 0.667483 0.714689 0.032 Uiso 0.63(3) 1 calc R U P A 2
H43F H 0.546401 0.812354 0.729811 0.032 Uiso 0.63(3) 1 calc R U P A 2
C44 C 0.61538(9) 0.84190(18) 0.66567(5) 0.0149(3) Uani 1 1 d . . . . .
H44 H 0.593424 0.921275 0.677594 0.018 Uiso 1 1 calc R U . . .
C45 C 0.64956(9) 0.86459(17) 0.62860(5) 0.0137(3) Uani 1 1 d . . . . .
C46 C 0.63285(11) 1.00197(19) 0.60835(5) 0.0216(4) Uani 1 1 d . . . . .
H46A H 0.597344 0.987095 0.586316 0.032 Uiso 0.41(3) 1 calc R U P B 1
H46B H 0.678535 1.041318 0.597789 0.032 Uiso 0.41(3) 1 calc R U P B 1
H46C H 0.611816 1.066619 0.627816 0.032 Uiso 0.41(3) 1 calc R U P B 1
H46D H 0.655336 1.003409 0.581850 0.032 Uiso 0.59(3) 1 calc R U P B 2
H46E H 0.653116 1.078236 0.624636 0.032 Uiso 0.59(3) 1 calc R U P B 2
H46F H 0.579242 1.013387 0.605435 0.032 Uiso 0.59(3) 1 calc R U P B 2
C47 C 0.72455(9) 0.79607(17) 0.57232(5) 0.0143(3) Uani 1 1 d . . . . .
C48 C 0.68672(10) 0.74775(19) 0.53804(5) 0.0184(3) Uani 1 1 d . . . . .
C49 C 0.72041(12) 0.7630(2) 0.50095(5) 0.0240(4) Uani 1 1 d . . . . .
H49 H 0.695154 0.732488 0.477398 0.029 Uiso 1 1 calc R U . . .
C50 C 0.78959(12) 0.8215(2) 0.49787(6) 0.0263(4) Uani 1 1 d . . . . .
H50 H 0.811864 0.829982 0.472415 0.032 Uiso 1 1 calc R U . . .
C51 C 0.82650(11) 0.8679(2) 0.53180(6) 0.0239(4) Uani 1 1 d . . . . .
H51 H 0.874206 0.907887 0.529364 0.029 Uiso 1 1 calc R U . . .
C52 C 0.79520(10) 0.85717(18) 0.56965(5) 0.0169(3) Uani 1 1 d . . . . .
C53 C 0.61043(11) 0.6815(2) 0.53954(5) 0.0248(4) Uani 1 1 d . . . . .
H53 H 0.598097 0.665762 0.568274 0.030 Uiso 1 1 calc R U . . .
C54 C 0.60786(13) 0.5406(2) 0.51805(7) 0.0327(5) Uani 1 1 d . . . . .
H54A H 0.615232 0.554710 0.489325 0.049 Uiso 1 1 calc R U . . .
H54B H 0.559700 0.496802 0.522222 0.049 Uiso 1 1 calc R U . . .
H54C H 0.646992 0.480255 0.528858 0.049 Uiso 1 1 calc R U . . .
C55 C 0.55192(13) 0.7786(3) 0.52127(8) 0.0432(6) Uani 1 1 d . . . . .
H55A H 0.562315 0.793691 0.492886 0.065 Uiso 1 1 calc R U . . .
H55B H 0.553035 0.868085 0.535395 0.065 Uiso 1 1 calc R U . . .
H55C H 0.502971 0.736288 0.523839 0.065 Uiso 1 1 calc R U . . .
C56 C 0.83631(10) 0.9154(2) 0.60583(6) 0.0203(4) Uani 1 1 d . . . . .
H56 H 0.807348 0.891711 0.630160 0.024 Uiso 1 1 calc R U . . .
C57 C 0.84153(14) 1.0738(2) 0.60321(7) 0.0336(5) Uani 1 1 d . . . . .
H57A H 0.872842 1.099621 0.580723 0.050 Uiso 1 1 calc R U . . .
H57B H 0.863075 1.110413 0.628169 0.050 Uiso 1 1 calc R U . . .
H57C H 0.792014 1.112947 0.599073 0.050 Uiso 1 1 calc R U . . .
C58 C 0.91325(12) 0.8534(3) 0.61115(8) 0.0381(5) Uani 1 1 d . . . . .
H58A H 0.943434 0.878238 0.588112 0.057 Uiso 1 1 calc R U . . .
H58B H 0.909546 0.751777 0.613065 0.057 Uiso 1 1 calc R U . . .
H58C H 0.936300 0.890209 0.635693 0.057 Uiso 1 1 calc R U . . .
N1 N 0.12989(7) 0.58697(14) 0.66400(4) 0.0118(3) Uani 1 1 d . . . . .
N2 N 0.20182(8) 0.76717(15) 0.60736(4) 0.0126(3) Uani 1 1 d . . . . .
N3 N 0.64668(8) 0.60213(14) 0.67808(4) 0.0134(3) Uani 1 1 d . . . . .
N4 N 0.69357(8) 0.77261(15) 0.61144(4) 0.0127(3) Uani 1 1 d . . . . .
C3 C 0.16208(14) 0.5048(2) 0.78340(6) 0.0331(5) Uani 1 1 d . . . . .
H3A H 0.114406 0.553124 0.782811 0.050 Uiso 1 1 calc R U . . .
H3B H 0.198521 0.561341 0.798074 0.050 Uiso 1 1 calc R U . . .
H3C H 0.156652 0.414585 0.796781 0.050 Uiso 1 1 calc R U . . .
C4 C 0.10427(9) 0.45465(17) 0.67844(5) 0.0131(3) Uani 1 1 d . . . . .
C5 C 0.13195(9) 0.40268(18) 0.71507(5) 0.0148(3) Uani 1 1 d . . . . .
C6 C 0.10766(10) 0.27197(18) 0.72792(5) 0.0171(3) Uani 1 1 d . . . . .
H6 H 0.125848 0.235312 0.752589 0.020 Uiso 1 1 calc R U . . .
C7 C 0.05763(10) 0.19535(19) 0.70531(5) 0.0190(3) Uani 1 1 d . . . . .
H7 H 0.041411 0.107095 0.714554 0.023 Uiso 1 1 calc R U . . .
C8 C 0.03117(10) 0.24736(19) 0.66915(5) 0.0186(3) Uani 1 1 d . . . . .
H8 H -0.003086 0.193890 0.653760 0.022 Uiso 1 1 calc R U . . .
C9 C 0.05391(9) 0.37681(18) 0.65493(5) 0.0160(3) Uani 1 1 d . . . . .
C10 C 0.02276(11) 0.4304(2) 0.61540(6) 0.0222(4) Uani 1 1 d . . . . .
H10 H 0.046801 0.521668 0.609388 0.027 Uiso 1 1 calc R U . . .
C11 C 0.03827(12) 0.3300(3) 0.58089(6) 0.0314(5) Uani 1 1 d . . . . .
H11A H 0.019404 0.369841 0.555730 0.047 Uiso 1 1 calc R U . . .
H11B H 0.013684 0.240824 0.585861 0.047 Uiso 1 1 calc R U . . .
H11C H 0.091646 0.314936 0.579003 0.047 Uiso 1 1 calc R U . . .
C12 C -0.06077(12) 0.4541(2) 0.61820(7) 0.0333(5) Uani 1 1 d . . . . .
H12A H -0.079471 0.493914 0.592998 0.050 Uiso 1 1 calc R U . . .
H12B H -0.070786 0.518479 0.640235 0.050 Uiso 1 1 calc R U . . .
H12C H -0.085438 0.365045 0.623165 0.050 Uiso 1 1 calc R U . . .
C13 C 0.09360(9) 0.70414(18) 0.67221(5) 0.0133(3) Uani 1 1 d . . . . .
C14 C 0.03001(10) 0.6993(2) 0.70094(5) 0.0205(4) Uani 1 1 d . . . . .
H14A H -0.015885 0.679279 0.686095 0.031 Uiso 0.38(5) 1 calc R U P C 1
H14B H 0.025665 0.789480 0.714466 0.031 Uiso 0.38(5) 1 calc R U P C 1
H14C H 0.038999 0.626182 0.720883 0.031 Uiso 0.38(5) 1 calc R U P C 1
H14D H 0.049152 0.685414 0.728253 0.031 Uiso 0.62(5) 1 calc R U P C 2
H14E H -0.003007 0.622220 0.693654 0.031 Uiso 0.62(5) 1 calc R U P C 2
H14F H 0.002633 0.787308 0.699537 0.031 Uiso 0.62(5) 1 calc R U P C 2
C15 C 0.11127(9) 0.83358(18) 0.65568(5) 0.0154(3) Uani 1 1 d . . . . .
H15 H 0.089357 0.912335 0.667967 0.018 Uiso 1 1 calc R U . . .
C16 C 0.15730(9) 0.86171(18) 0.62322(5) 0.0148(3) Uani 1 1 d . . . . .
C17 C 0.15477(12) 1.00722(19) 0.60630(6) 0.0232(4) Uani 1 1 d . . . . .
H17A H 0.187381 1.067905 0.622200 0.035 Uiso 0.48(3) 1 calc R U P D 1
H17B H 0.104062 1.042674 0.607216 0.035 Uiso 0.48(3) 1 calc R U P D 1
H17C H 0.171209 1.005670 0.578481 0.035 Uiso 0.48(3) 1 calc R U P D 1
H17D H 0.205230 1.041937 0.603079 0.035 Uiso 0.52(3) 1 calc R U P D 2
H17E H 0.128136 1.068337 0.624622 0.035 Uiso 0.52(3) 1 calc R U P D 2
H17F H 0.129286 1.005976 0.580195 0.035 Uiso 0.52(3) 1 calc R U P D 2
C18 C 0.23996(9) 0.79491(18) 0.57051(5) 0.0150(3) Uani 1 1 d . . . . .
C19 C 0.31042(10) 0.85646(18) 0.57168(5) 0.0170(3) Uani 1 1 d . . . . .
H1GA H 0.2804(7) 0.6437(19) 0.6710(4) 0.009(5) Uiso 1 1 d D . . . .
H2GA H 0.8002(6) 0.650(2) 0.6623(5) 0.015(5) Uiso 1 1 d D . . . .

loop_
_atom_site_aniso_label
_atom_site_aniso_U_11
_atom_site_aniso_U_22
_atom_site_aniso_U_33
_atom_site_aniso_U_23
_atom_site_aniso_U_13
_atom_site_aniso_U_12
Ga1 0.01188(9) 0.01216(9) 0.01103(9) 0.00128(6) 0.00048(6) 0.00077(7)
P1 0.0248(2) 0.0126(2) 0.0169(2) -0.00667(16) 0.00212(17) 0.00360(17)
Ga2 0.01329(9) 0.01291(9) 0.01325(9) 0.00247(7) 0.00189(6) 0.00175(7)
P2 0.0360(3) 0.0136(2) 0.0207(2) -0.00525(18) -0.0002(2) 0.0059(2)
C1 0.0244(10) 0.0217(10) 0.0398(12) 0.0054(8) -0.0135(8) -0.0034(8)
C2 0.0258(9) 0.0162(8) 0.0131(7) 0.0030(6) -0.0044(6) -0.0026(7)
C20 0.0228(9) 0.0224(9) 0.0267(9) 0.0081(7) 0.0091(7) 0.0022(7)
C21 0.0380(11) 0.0305(11) 0.0187(9) 0.0088(8) 0.0122(8) 0.0050(9)
C22 0.0404(12) 0.0316(11) 0.0114(8) 0.0023(7) 0.0038(8) 0.0007(9)
C23 0.0273(9) 0.0228(9) 0.0123(7) 0.0019(7) 0.0005(7) -0.0013(7)
C24 0.0209(9) 0.0264(10) 0.0249(9) 0.0023(8) 0.0011(7) -0.0081(8)
C25 0.0480(14) 0.0319(12) 0.0439(14) -0.0045(10) 0.0032(11) -0.0171(11)
C26 0.0269(11) 0.0477(15) 0.0412(13) 0.0120(11) -0.0091(9) -0.0011(10)
C27 0.0339(11) 0.0438(13) 0.0130(8) 0.0009(8) -0.0028(7) -0.0140(10)
C28 0.0267(12) 0.0651(19) 0.0613(17) -0.0268(15) 0.0022(11) -0.0009(12)
C29 0.0454(14) 0.0395(13) 0.0362(12) -0.0051(10) -0.0150(11) -0.0073(11)
C30 0.0228(9) 0.0222(9) 0.0320(10) 0.0009(8) -0.0072(8) -0.0003(8)
C31 0.0247(9) 0.0174(8) 0.0135(7) 0.0025(6) -0.0051(6) -0.0021(7)
C32 0.0405(12) 0.0300(11) 0.0156(8) 0.0006(8) -0.0060(8) -0.0036(9)
C33 0.0149(7) 0.0126(7) 0.0132(7) 0.0024(6) 0.0025(6) 0.0004(6)
C34 0.0190(8) 0.0151(8) 0.0138(7) 0.0010(6) 0.0004(6) -0.0005(6)
C35 0.0251(9) 0.0169(8) 0.0177(8) 0.0053(7) -0.0008(7) 0.0024(7)
C36 0.0225(9) 0.0140(8) 0.0227(8) 0.0042(7) 0.0051(7) -0.0005(7)
C37 0.0164(8) 0.0170(8) 0.0218(8) -0.0004(7) 0.0027(6) -0.0022(6)
C38 0.0148(8) 0.0175(8) 0.0171(8) 0.0008(6) 0.0020(6) 0.0007(6)
C39 0.0170(8) 0.0211(9) 0.0267(9) 0.0058(7) -0.0043(7) -0.0029(7)
C40 0.0279(10) 0.0407(13) 0.0249(10) 0.0046(9) -0.0068(8) -0.0069(9)
C41 0.0190(9) 0.0336(12) 0.0418(12) 0.0054(10) -0.0026(8) 0.0026(8)
C42 0.0139(7) 0.0166(8) 0.0124(7) -0.0012(6) 0.0001(6) -0.0002(6)
C43 0.0263(9) 0.0209(9) 0.0173(8) 0.0012(7) 0.0094(7) 0.0027(7)
C44 0.0179(8) 0.0131(8) 0.0139(7) -0.0012(6) 0.0022(6) 0.0024(6)
C45 0.0158(7) 0.0120(7) 0.0132(7) 0.0007(6) -0.0005(6) 0.0000(6)
C46 0.0309(10) 0.0156(8) 0.0186(8) 0.0049(7) 0.0056(7) 0.0081(7)
C47 0.0193(8) 0.0129(7) 0.0109(7) 0.0017(6) 0.0028(6) 0.0026(6)
C48 0.0232(9) 0.0187(8) 0.0132(7) -0.0005(6) 0.0004(6) 0.0016(7)
C49 0.0357(11) 0.0246(10) 0.0116(8) -0.0020(7) 0.0021(7) 0.0011(8)
C50 0.0402(11) 0.0232(10) 0.0157(8) 0.0018(7) 0.0115(8) 0.0014(8)
C51 0.0280(10) 0.0206(9) 0.0235(9) 0.0014(7) 0.0111(8) -0.0036(7)
C52 0.0207(8) 0.0138(8) 0.0164(8) 0.0011(6) 0.0027(6) 0.0000(6)
C53 0.0231(9) 0.0359(11) 0.0154(8) -0.0044(8) -0.0018(7) -0.0042(8)
C54 0.0337(11) 0.0328(12) 0.0314(11) -0.0040(9) -0.0068(9) -0.0065(9)
C55 0.0263(11) 0.0475(15) 0.0555(15) -0.0119(12) -0.0046(10) 0.0062(10)
C56 0.0197(8) 0.0203(9) 0.0210(8) 0.0017(7) 0.0019(7) -0.0055(7)
C57 0.0412(13) 0.0224(10) 0.0370(12) -0.0030(9) -0.0087(10) -0.0055(9)
C58 0.0263(11) 0.0441(14) 0.0437(13) 0.0008(11) -0.0060(10) 0.0064(10)
N1 0.0118(6) 0.0126(6) 0.0111(6) 0.0005(5) 0.0000(5) -0.0004(5)
N2 0.0154(6) 0.0123(6) 0.0102(6) 0.0014(5) 0.0005(5) 0.0001(5)
N3 0.0148(6) 0.0123(7) 0.0130(6) 0.0024(5) 0.0008(5) 0.0005(5)
N4 0.0157(6) 0.0123(6) 0.0101(6) 0.0011(5) 0.0011(5) -0.0003(5)
C3 0.0533(14) 0.0330(12) 0.0130(8) 0.0003(8) -0.0020(9) -0.0104(10)
C4 0.0129(7) 0.0126(7) 0.0137(7) 0.0011(6) 0.0023(6) 0.0001(6)
C5 0.0164(8) 0.0151(8) 0.0129(7) 0.0000(6) 0.0020(6) 0.0008(6)
C6 0.0206(8) 0.0169(8) 0.0138(7) 0.0029(6) 0.0036(6) 0.0004(7)
C7 0.0202(8) 0.0144(8) 0.0228(8) 0.0007(7) 0.0077(7) -0.0028(7)
C8 0.0155(8) 0.0178(8) 0.0226(8) -0.0021(7) 0.0016(6) -0.0036(6)
C9 0.0136(7) 0.0170(8) 0.0175(8) 0.0009(6) -0.0007(6) -0.0011(6)
C10 0.0220(9) 0.0207(9) 0.0238(9) 0.0023(7) -0.0082(7) -0.0057(7)
C11 0.0303(11) 0.0436(13) 0.0201(9) -0.0015(9) -0.0056(8) 0.0034(9)
C12 0.0286(11) 0.0314(12) 0.0396(12) -0.0019(9) -0.0107(9) 0.0076(9)
C13 0.0142(7) 0.0155(8) 0.0102(7) -0.0015(6) -0.0006(6) 0.0006(6)
C14 0.0196(8) 0.0201(9) 0.0221(8) 0.0012(7) 0.0080(7) 0.0026(7)
C15 0.0181(8) 0.0140(8) 0.0140(7) -0.0008(6) 0.0019(6) 0.0021(6)
C16 0.0174(8) 0.0138(8) 0.0134(7) 0.0004(6) -0.0016(6) 0.0010(6)
C17 0.0330(10) 0.0148(8) 0.0219(9) 0.0050(7) 0.0068(8) 0.0057(7)
C18 0.0194(8) 0.0138(8) 0.0120(7) 0.0033(6) 0.0026(6) 0.0024(6)
C19 0.0193(8) 0.0147(8) 0.0170(8) 0.0037(6) 0.0028(6) 0.0016(6)

loop_
_atom_type_symbol
_atom_type_description
_atom_type_scat_dispersion_real
_atom_type_scat_dispersion_imag
_atom_type_scat_source
C C 0.0033 0.0016 'International Tables Vol C Tables 4.2.6.8 and 6.1.1.4'
H H 0.0000 0.0000 'International Tables Vol C Tables 4.2.6.8 and 6.1.1.4'
N N 0.0061 0.0033 'International Tables Vol C Tables 4.2.6.8 and 6.1.1.4'
Ga Ga 0.2307 1.6083 'International Tables Vol C Tables 4.2.6.8 and 6.1.1.4'
P P 0.1023 0.0942 'International Tables Vol C Tables 4.2.6.8 and 6.1.1.4'

loop_
_geom_angle_atom_site_label_1
_geom_angle_atom_site_label_2
_geom_angle_atom_site_label_3
_geom_angle
_geom_angle_site_symmetry_1
_geom_angle_site_symmetry_3
_geom_angle_publ_flag
N2 Ga1 N1 95.20(6) . . ?
N2 Ga1 P1 114.13(4) . . ?
N1 Ga1 P1 111.07(4) . . ?
N2 Ga1 H1GA 107.8(7) . . ?
N1 Ga1 H1GA 106.6(7) . . ?
P1 Ga1 H1GA 119.2(7) . . ?
Ga1 P1 H1PB 92.7(10) . . ?
Ga1 P1 H1PA 97.7(10) . . ?
H1PB P1 H1PA 95.3(13) . . ?
N3 Ga2 N4 95.79(6) . . ?
N3 Ga2 P2 107.35(4) . . ?
N4 Ga2 P2 113.56(4) . . ?
N3 Ga2 H2GA 111.9(7) . . ?
N4 Ga2 H2GA 108.2(8) . . ?
P2 Ga2 H2GA 117.9(8) . . ?
Ga2 P2 H2PA 86.0(10) . . ?
Ga2 P2 H2PB 93.3(11) . . ?
H2PA P2 H2PB 97.9(14) . . ?
C2 C1 H1A 109.5 . . ?
C2 C1 H1B 109.5 . . ?
H1A C1 H1B 109.5 . . ?
C2 C1 H1C 109.5 . . ?
H1A C1 H1C 109.5 . . ?
H1B C1 H1C 109.5 . . ?
C5 C2 C1 110.14(15) . . ?
C5 C2 C3 112.35(16) . . ?
C1 C2 C3 110.58(17) . . ?
C5 C2 H2 107.9 . . ?
C1 C2 H2 107.9 . . ?
C3 C2 H2 107.9 . . ?
C21 C20 C19 121.27(19) . . ?
C21 C20 H20 119.4 . . ?
C19 C20 H20 119.4 . . ?
C20 C21 C22 120.00(17) . . ?
C20 C21 H21 120.0 . . ?
C22 C21 H21 120.0 . . ?
C21 C22 C23 121.44(19) . . ?
C21 C22 H22 119.3 . . ?
C23 C22 H22 119.3 . . ?
C22 C23 C18 117.98(18) . . ?
C22 C23 C27 120.11(17) . . ?
C18 C23 C27 121.91(16) . . ?
C19 C24 C25 112.40(18) . . ?
C19 C24 C26 110.46(18) . . ?
C25 C24 C26 110.15(19) . . ?
C19 C24 H24 107.9 . . ?
C25 C24 H24 107.9 . . ?
C26 C24 H24 107.9 . . ?
C24 C25 H25A 109.5 . . ?
C24 C25 H25B 109.5 . . ?
H25A C25 H25B 109.5 . . ?
C24 C25 H25C 109.5 . . ?
H25A C25 H25C 109.5 . . ?
H25B C25 H25C 109.5 . . ?
C24 C26 H26A 109.5 . . ?
C24 C26 H26B 109.5 . . ?
H26A C26 H26B 109.5 . . ?
C24 C26 H26C 109.5 . . ?
H26A C26 H26C 109.5 . . ?
H26B C26 H26C 109.5 . . ?
C23 C27 C28 111.6(2) . . ?
C23 C27 C29 112.69(19) . . ?
C28 C27 C29 109.46(19) . . ?
C23 C27 H27 107.6 . . ?
C28 C27 H27 107.6 . . ?
C29 C27 H27 107.6 . . ?
C27 C28 H28A 109.5 . . ?
C27 C28 H28B 109.5 . . ?
H28A C28 H28B 109.5 . . ?
C27 C28 H28C 109.5 . . ?
H28A C28 H28C 109.5 . . ?
H28B C28 H28C 109.5 . . ?
C27 C29 H29A 109.5 . . ?
C27 C29 H29B 109.5 . . ?
H29A C29 H29B 109.5 . . ?
C27 C29 H29C 109.5 . . ?
H29A C29 H29C 109.5 . . ?
H29B C29 H29C 109.5 . . ?
C31 C30 H30A 109.5 . . ?
C31 C30 H30B 109.5 . . ?
H30A C30 H30B 109.5 . . ?
C31 C30 H30C 109.5 . . ?
H30A C30 H30C 109.5 . . ?
H30B C30 H30C 109.5 . . ?
C34 C31 C30 111.65(15) . . ?
C34 C31 C32 110.66(15) . . ?
C30 C31 C32 110.70(16) . . ?
C34 C31 H31 107.9 . . ?
C30 C31 H31 107.9 . . ?
C32 C31 H31 107.9 . . ?
C31 C32 H32A 109.5 . . ?
C31 C32 H32B 109.5 . . ?
H32A C32 H32B 109.5 . . ?
C31 C32 H32C 109.5 . . ?
H32A C32 H32C 109.5 . . ?
H32B C32 H32C 109.5 . . ?
C34 C33 C38 120.69(15) . . ?
C34 C33 N3 119.39(15) . . ?
C38 C33 N3 119.69(15) . . ?
C35 C34 C33 118.68(16) . . ?
C35 C34 C31 118.89(16) . . ?
C33 C34 C31 122.41(15) . . ?
C36 C35 C34 120.98(17) . . ?
C36 C35 H35 119.5 . . ?
C34 C35 H35 119.5 . . ?
C35 C36 C37 119.76(17) . . ?
C35 C36 H36 120.1 . . ?
C37 C36 H36 120.1 . . ?
C36 C37 C38 121.68(17) . . ?
C36 C37 H37 119.2 . . ?
C38 C37 H37 119.2 . . ?
C37 C38 C33 118.18(16) . . ?
C37 C38 C39 118.70(16) . . ?
C33 C38 C39 123.09(16) . . ?
C38 C39 C40 112.11(16) . . ?
C38 C39 C41 109.81(16) . . ?
C40 C39 C41 110.06(17) . . ?
C38 C39 H39 108.3 . . ?
C40 C39 H39 108.3 . . ?
C41 C39 H39 108.3 . . ?
C39 C40 H40A 109.5 . . ?
C39 C40 H40B 109.5 . . ?
H40A C40 H40B 109.5 . . ?
C39 C40 H40C 109.5 . . ?
H40A C40 H40C 109.5 . . ?
H40B C40 H40C 109.5 . . ?
C39 C41 H41A 109.5 . . ?
C39 C41 H41B 109.5 . . ?
H41A C41 H41B 109.5 . . ?
C39 C41 H41C 109.5 . . ?
H41A C41 H41C 109.5 . . ?
H41B C41 H41C 109.5 . . ?
N3 C42 C44 123.47(15) . . ?
N3 C42 C43 119.60(15) . . ?
C44 C42 C43 116.92(15) . . ?
C42 C43 H43A 109.5 . . ?
C42 C43 H43B 109.5 . . ?
H43A C43 H43B 109.5 . . ?
C42 C43 H43C 109.5 . . ?
H43A C43 H43C 109.5 . . ?
H43B C43 H43C 109.5 . . ?
C42 C43 H43D 109.5 . . ?
C42 C43 H43E 109.5 . . ?
H43D C43 H43E 109.5 . . ?
C42 C43 H43F 109.5 . . ?
H43D C43 H43F 109.5 . . ?
H43E C43 H43F 109.5 . . ?
C42 C44 C45 128.24(15) . . ?
C42 C44 H44 115.9 . . ?
C45 C44 H44 115.9 . . ?
N4 C45 C44 123.49(15) . . ?
N4 C45 C46 120.38(15) . . ?
C44 C45 C46 116.13(15) . . ?
C45 C46 H46A 109.5 . . ?
C45 C46 H46B 109.5 . . ?
H46A C46 H46B 109.5 . . ?
C45 C46 H46C 109.5 . . ?
H46A C46 H46C 109.5 . . ?
H46B C46 H46C 109.5 . . ?
C45 C46 H46D 109.5 . . ?
C45 C46 H46E 109.5 . . ?
H46D C46 H46E 109.5 . . ?
C45 C46 H46F 109.5 . . ?
H46D C46 H46F 109.5 . . ?
H46E C46 H46F 109.5 . . ?
C48 C47 C52 121.12(15) . . ?
C48 C47 N4 119.59(15) . . ?
C52 C47 N4 119.08(15) . . ?
C49 C48 C47 118.31(17) . . ?
C49 C48 C53 118.82(16) . . ?
C47 C48 C53 122.86(15) . . ?
C50 C49 C48 121.26(18) . . ?
C50 C49 H49 119.4 . . ?
C48 C49 H49 119.4 . . ?
C49 C50 C51 119.95(17) . . ?
C49 C50 H50 120.0 . . ?
C51 C50 H50 120.0 . . ?
C50 C51 C52 121.41(18) . . ?
C50 C51 H51 119.3 . . ?
C52 C51 H51 119.3 . . ?
C51 C52 C47 117.94(17) . . ?
C51 C52 C56 119.54(17) . . ?
C47 C52 C56 122.49(15) . . ?
C48 C53 C55 110.77(18) . . ?
C48 C53 C54 112.01(17) . . ?
C55 C53 C54 109.61(17) . . ?
C48 C53 H53 108.1 . . ?
C55 C53 H53 108.1 . . ?
C54 C53 H53 108.1 . . ?
C53 C54 H54A 109.5 . . ?
C53 C54 H54B 109.5 . . ?
H54A C54 H54B 109.5 . . ?
C53 C54 H54C 109.5 . . ?
H54A C54 H54C 109.5 . . ?
H54B C54 H54C 109.5 . . ?
C53 C55 H55A 109.5 . . ?
C53 C55 H55B 109.5 . . ?
H55A C55 H55B 109.5 . . ?
C53 C55 H55C 109.5 . . ?
H55A C55 H55C 109.5 . . ?
H55B C55 H55C 109.5 . . ?
C52 C56 C58 112.69(17) . . ?
C52 C56 C57 110.60(16) . . ?
C58 C56 C57 109.81(18) . . ?
C52 C56 H56 107.9 . . ?
C58 C56 H56 107.9 . . ?
C57 C56 H56 107.9 . . ?
C56 C57 H57A 109.5 . . ?
C56 C57 H57B 109.5 . . ?
H57A C57 H57B 109.5 . . ?
C56 C57 H57C 109.5 . . ?
H57A C57 H57C 109.5 . . ?
H57B C57 H57C 109.5 . . ?
C56 C58 H58A 109.5 . . ?
C56 C58 H58B 109.5 . . ?
H58A C58 H58B 109.5 . . ?
C56 C58 H58C 109.5 . . ?
H58A C58 H58C 109.5 . . ?
H58B C58 H58C 109.5 . . ?
C13 N1 C4 120.92(13) . . ?
C13 N1 Ga1 118.38(11) . . ?
C4 N1 Ga1 120.09(10) . . ?
C16 N2 C18 120.94(14) . . ?
C16 N2 Ga1 118.52(11) . . ?
C18 N2 Ga1 119.91(11) . . ?
C42 N3 C33 122.32(14) . . ?
C42 N3 Ga2 120.31(11) . . ?
C33 N3 Ga2 117.36(10) . . ?
C45 N4 C47 122.04(14) . . ?
C45 N4 Ga2 120.52(11) . . ?
C47 N4 Ga2 116.97(11) . . ?
C2 C3 H3A 109.5 . . ?
C2 C3 H3B 109.5 . . ?
H3A C3 H3B 109.5 . . ?
C2 C3 H3C 109.5 . . ?
H3A C3 H3C 109.5 . . ?
H3B C3 H3C 109.5 . . ?
C5 C4 C9 121.03(15) . . ?
C5 C4 N1 119.51(15) . . ?
C9 C4 N1 119.42(14) . . ?
C6 C5 C4 118.39(16) . . ?
C6 C5 C2 119.27(15) . . ?
C4 C5 C2 122.33(15) . . ?
C7 C6 C5 121.07(16) . . ?
C7 C6 H6 119.5 . . ?
C5 C6 H6 119.5 . . ?
C6 C7 C8 119.94(16) . . ?
C6 C7 H7 120.0 . . ?
C8 C7 H7 120.0 . . ?
C7 C8 C9 121.21(17) . . ?
C7 C8 H8 119.4 . . ?
C9 C8 H8 119.4 . . ?
C8 C9 C4 118.35(16) . . ?
C8 C9 C10 119.40(16) . . ?
C4 C9 C10 122.24(16) . . ?
C9 C10 C11 111.76(16) . . ?
C9 C10 C12 110.54(17) . . ?
C11 C10 C12 109.36(16) . . ?
C9 C10 H10 108.4 . . ?
C11 C10 H10 108.4 . . ?
C12 C10 H10 108.4 . . ?
C10 C11 H11A 109.5 . . ?
C10 C11 H11B 109.5 . . ?
H11A C11 H11B 109.5 . . ?
C10 C11 H11C 109.5 . . ?
H11A C11 H11C 109.5 . . ?
H11B C11 H11C 109.5 . . ?
C10 C12 H12A 109.5 . . ?
C10 C12 H12B 109.5 . . ?
H12A C12 H12B 109.5 . . ?
C10 C12 H12C 109.5 . . ?
H12A C12 H12C 109.5 . . ?
H12B C12 H12C 109.5 . . ?
N1 C13 C15 123.51(15) . . ?
N1 C13 C14 119.18(15) . . ?
C15 C13 C14 117.30(15) . . ?
C13 C14 H14A 109.5 . . ?
C13 C14 H14B 109.5 . . ?
H14A C14 H14B 109.5 . . ?
C13 C14 H14C 109.5 . . ?
H14A C14 H14C 109.5 . . ?
H14B C14 H14C 109.5 . . ?
C13 C14 H14D 109.5 . . ?
C13 C14 H14E 109.5 . . ?
H14D C14 H14E 109.5 . . ?
C13 C14 H14F 109.5 . . ?
H14D C14 H14F 109.5 . . ?
H14E C14 H14F 109.5 . . ?
C13 C15 C16 128.14(16) . . ?
C13 C15 H15 115.9 . . ?
C16 C15 H15 115.9 . . ?
N2 C16 C15 123.17(16) . . ?
N2 C16 C17 119.91(15) . . ?
C15 C16 C17 116.92(15) . . ?
C16 C17 H17A 109.5 . . ?
C16 C17 H17B 109.5 . . ?
H17A C17 H17B 109.5 . . ?
C16 C17 H17C 109.5 . . ?
H17A C17 H17C 109.5 . . ?
H17B C17 H17C 109.5 . . ?
C16 C17 H17D 109.5 . . ?
C16 C17 H17E 109.5 . . ?
H17D C17 H17E 109.5 . . ?
C16 C17 H17F 109.5 . . ?
H17D C17 H17F 109.5 . . ?
H17E C17 H17F 109.5 . . ?
C23 C18 C19 121.35(15) . . ?
C23 C18 N2 118.61(15) . . ?
C19 C18 N2 119.94(15) . . ?
C20 C19 C18 117.93(17) . . ?
C20 C19 C24 119.43(17) . . ?
C18 C19 C24 122.61(15) . . ?

loop_
_geom_bond_atom_site_label_1
_geom_bond_atom_site_label_2
_geom_bond_distance
_geom_bond_site_symmetry_2
_geom_bond_publ_flag
Ga1 N2 1.9541(14) . ?
Ga1 N1 1.9577(14) . ?
Ga1 P1 2.3442(5) . ?
Ga1 H1GA 1.5002(10) . ?
P1 H1PB 1.3497(11) . ?
P1 H1PA 1.3498(10) . ?
Ga2 N3 1.9542(14) . ?
Ga2 N4 1.9548(14) . ?
Ga2 P2 2.3387(5) . ?
Ga2 H2GA 1.5004(10) . ?
P2 H2PA 1.3500(10) . ?
P2 H2PB 1.3499(11) . ?
C1 C2 1.532(3) . ?
C1 H1A 0.9800 . ?
C1 H1B 0.9800 . ?
C1 H1C 0.9800 . ?
C2 C5 1.516(2) . ?
C2 C3 1.535(3) . ?
C2 H2 1.0000 . ?
C20 C21 1.375(3) . ?
C20 C19 1.401(2) . ?
C20 H20 0.9500 . ?
C21 C22 1.379(3) . ?
C21 H21 0.9500 . ?
C22 C23 1.395(2) . ?
C22 H22 0.9500 . ?
C23 C18 1.405(2) . ?
C23 C27 1.516(3) . ?
C24 C19 1.514(3) . ?
C24 C25 1.527(3) . ?
C24 C26 1.531(3) . ?
C24 H24 1.0000 . ?
C25 H25A 0.9800 . ?
C25 H25B 0.9800 . ?
C25 H25C 0.9800 . ?
C26 H26A 0.9800 . ?
C26 H26B 0.9800 . ?
C26 H26C 0.9800 . ?
C27 C28 1.524(4) . ?
C27 C29 1.528(3) . ?
C27 H27 1.0000 . ?
C28 H28A 0.9800 . ?
C28 H28B 0.9800 . ?
C28 H28C 0.9800 . ?
C29 H29A 0.9800 . ?
C29 H29B 0.9800 . ?
C29 H29C 0.9800 . ?
C30 C31 1.533(3) . ?
C30 H30A 0.9800 . ?
C30 H30B 0.9800 . ?
C30 H30C 0.9800 . ?
C31 C34 1.519(2) . ?
C31 C32 1.536(2) . ?
C31 H31 1.0000 . ?
C32 H32A 0.9800 . ?
C32 H32B 0.9800 . ?
C32 H32C 0.9800 . ?
C33 C34 1.408(2) . ?
C33 C38 1.412(2) . ?
C33 N3 1.441(2) . ?
C34 C35 1.399(2) . ?
C35 C36 1.382(3) . ?
C35 H35 0.9500 . ?
C36 C37 1.383(3) . ?
C36 H36 0.9500 . ?
C37 C38 1.393(2) . ?
C37 H37 0.9500 . ?
C38 C39 1.516(2) . ?
C39 C40 1.530(3) . ?
C39 C41 1.537(3) . ?
C39 H39 1.0000 . ?
C40 H40A 0.9800 . ?
C40 H40B 0.9800 . ?
C40 H40C 0.9800 . ?
C41 H41A 0.9800 . ?
C41 H41B 0.9800 . ?
C41 H41C 0.9800 . ?
C42 N3 1.329(2) . ?
C42 C44 1.402(2) . ?
C42 C43 1.510(2) . ?
C43 H43A 0.9800 . ?
C43 H43B 0.9800 . ?
C43 H43C 0.9800 . ?
C43 H43D 0.9800 . ?
C43 H43E 0.9800 . ?
C43 H43F 0.9800 . ?
C44 C45 1.409(2) . ?
C44 H44 0.9500 . ?
C45 N4 1.326(2) . ?
C45 C46 1.511(2) . ?
C46 H46A 0.9800 . ?
C46 H46B 0.9800 . ?
C46 H46C 0.9800 . ?
C46 H46D 0.9800 . ?
C46 H46E 0.9800 . ?
C46 H46F 0.9800 . ?
C47 C48 1.404(2) . ?
C47 C52 1.411(2) . ?
C47 N4 1.447(2) . ?
C48 C49 1.397(2) . ?
C48 C53 1.522(3) . ?
C49 C50 1.378(3) . ?
C49 H49 0.9500 . ?
C50 C51 1.380(3) . ?
C50 H50 0.9500 . ?
C51 C52 1.397(2) . ?
C51 H51 0.9500 . ?
C52 C56 1.516(3) . ?
C53 C55 1.531(3) . ?
C53 C54 1.531(3) . ?
C53 H53 1.0000 . ?
C54 H54A 0.9800 . ?
C54 H54B 0.9800 . ?
C54 H54C 0.9800 . ?
C55 H55A 0.9800 . ?
C55 H55B 0.9800 . ?
C55 H55C 0.9800 . ?
C56 C58 1.523(3) . ?
C56 C57 1.526(3) . ?
C56 H56 1.0000 . ?
C57 H57A 0.9800 . ?
C57 H57B 0.9800 . ?
C57 H57C 0.9800 . ?
C58 H58A 0.9800 . ?
C58 H58B 0.9800 . ?
C58 H58C 0.9800 . ?
N1 C13 1.333(2) . ?
N1 C4 1.438(2) . ?
N2 C16 1.329(2) . ?
N2 C18 1.445(2) . ?
C3 H3A 0.9800 . ?
C3 H3B 0.9800 . ?
C3 H3C 0.9800 . ?
C4 C5 1.406(2) . ?
C4 C9 1.409(2) . ?
C5 C6 1.399(2) . ?
C6 C7 1.382(3) . ?
C6 H6 0.9500 . ?
C7 C8 1.385(3) . ?
C7 H7 0.9500 . ?
C8 C9 1.395(2) . ?
C8 H8 0.9500 . ?
C9 C10 1.517(2) . ?
C10 C11 1.532(3) . ?
C10 C12 1.534(3) . ?
C10 H10 1.0000 . ?
C11 H11A 0.9800 . ?
C11 H11B 0.9800 . ?
C11 H11C 0.9800 . ?
C12 H12A 0.9800 . ?
C12 H12B 0.9800 . ?
C12 H12C 0.9800 . ?
C13 C15 1.399(2) . ?
C13 C14 1.511(2) . ?
C14 H14A 0.9800 . ?
C14 H14B 0.9800 . ?
C14 H14C 0.9800 . ?
C14 H14D 0.9800 . ?
C14 H14E 0.9800 . ?
C14 H14F 0.9800 . ?
C15 C16 1.404(2) . ?
C15 H15 0.9500 . ?
C16 C17 1.508(2) . ?
C17 H17A 0.9800 . ?
C17 H17B 0.9800 . ?
C17 H17C 0.9800 . ?
C17 H17D 0.9800 . ?
C17 H17E 0.9800 . ?
C17 H17F 0.9800 . ?
C18 C19 1.406(2) . ?

loop_
_geom_torsion_atom_site_label_1
_geom_torsion_atom_site_label_2
_geom_torsion_atom_site_label_3
_geom_torsion_atom_site_label_4
_geom_torsion
_geom_torsion_site_symmetry_1
_geom_torsion_site_symmetry_2
_geom_torsion_site_symmetry_3
_geom_torsion_site_symmetry_4
_geom_torsion_publ_flag
C19 C20 C21 C22 0.0(3) . . . . ?
C20 C21 C22 C23 0.0(3) . . . . ?
C21 C22 C23 C18 0.8(3) . . . . ?
C21 C22 C23 C27 -179.3(2) . . . . ?
C22 C23 C27 C28 -84.9(2) . . . . ?
C18 C23 C27 C28 95.0(2) . . . . ?
C22 C23 C27 C29 38.8(3) . . . . ?
C18 C23 C27 C29 -141.3(2) . . . . ?
C38 C33 C34 C35 0.7(2) . . . . ?
N3 C33 C34 C35 -173.74(15) . . . . ?
C38 C33 C34 C31 -177.89(16) . . . . ?
N3 C33 C34 C31 7.7(2) . . . . ?
C30 C31 C34 C35 59.3(2) . . . . ?
C32 C31 C34 C35 -64.5(2) . . . . ?
C30 C31 C34 C33 -122.18(18) . . . . ?
C32 C31 C34 C33 114.03(19) . . . . ?
C33 C34 C35 C36 0.9(3) . . . . ?
C31 C34 C35 C36 179.52(17) . . . . ?
C34 C35 C36 C37 -1.2(3) . . . . ?
C35 C36 C37 C38 -0.1(3) . . . . ?
C36 C37 C38 C33 1.6(3) . . . . ?
C36 C37 C38 C39 -176.54(17) . . . . ?
C34 C33 C38 C37 -1.9(2) . . . . ?
N3 C33 C38 C37 172.50(15) . . . . ?
C34 C33 C38 C39 176.17(16) . . . . ?
N3 C33 C38 C39 -9.4(2) . . . . ?
C37 C38 C39 C40 -65.2(2) . . . . ?
C33 C38 C39 C40 116.78(19) . . . . ?
C37 C38 C39 C41 57.5(2) . . . . ?
C33 C38 C39 C41 -120.55(19) . . . . ?
N3 C42 C44 C45 10.8(3) . . . . ?
C43 C42 C44 C45 -168.91(17) . . . . ?
C42 C44 C45 N4 -12.3(3) . . . . ?
C42 C44 C45 C46 167.08(18) . . . . ?
C52 C47 C48 C49 -0.7(3) . . . . ?
N4 C47 C48 C49 -175.50(16) . . . . ?
C52 C47 C48 C53 -179.88(17) . . . . ?
N4 C47 C48 C53 5.3(3) . . . . ?
C47 C48 C49 C50 1.2(3) . . . . ?
C53 C48 C49 C50 -179.61(19) . . . . ?
C48 C49 C50 C51 -0.8(3) . . . . ?
C49 C50 C51 C52 -0.1(3) . . . . ?
C50 C51 C52 C47 0.6(3) . . . . ?
C50 C51 C52 C56 -177.25(18) . . . . ?
C48 C47 C52 C51 -0.1(3) . . . . ?
N4 C47 C52 C51 174.67(16) . . . . ?
C48 C47 C52 C56 177.62(17) . . . . ?
N4 C47 C52 C56 -7.6(3) . . . . ?
C49 C48 C53 C55 -70.1(2) . . . . ?
C47 C48 C53 C55 109.1(2) . . . . ?
C49 C48 C53 C54 52.6(2) . . . . ?
C47 C48 C53 C54 -128.20(19) . . . . ?
C51 C52 C56 C58 -56.8(2) . . . . ?
C47 C52 C56 C58 125.4(2) . . . . ?
C51 C52 C56 C57 66.5(2) . . . . ?
C47 C52 C56 C57 -111.2(2) . . . . ?
C44 C42 N3 C33 -167.16(16) . . . . ?
C43 C42 N3 C33 12.5(2) . . . . ?
C44 C42 N3 Ga2 14.1(2) . . . . ?
C43 C42 N3 Ga2 -166.20(13) . . . . ?
C34 C33 N3 C42 -107.76(19) . . . . ?
C38 C33 N3 C42 77.8(2) . . . . ?
C34 C33 N3 Ga2 71.00(17) . . . . ?
C38 C33 N3 Ga2 -103.45(15) . . . . ?
C44 C45 N4 C47 176.54(16) . . . . ?
C46 C45 N4 C47 -2.8(2) . . . . ?
C44 C45 N4 Ga2 -11.5(2) . . . . ?
C46 C45 N4 Ga2 169.14(13) . . . . ?
C48 C47 N4 C45 -91.7(2) . . . . ?
C52 C47 N4 C45 93.4(2) . . . . ?
C48 C47 N4 Ga2 96.06(17) . . . . ?
C52 C47 N4 Ga2 -78.83(17) . . . . ?
C13 N1 C4 C5 -92.89(19) . . . . ?
Ga1 N1 C4 C5 78.06(17) . . . . ?
C13 N1 C4 C9 89.47(19) . . . . ?
Ga1 N1 C4 C9 -99.58(16) . . . . ?
C9 C4 C5 C6 -0.7(2) . . . . ?
N1 C4 C5 C6 -178.28(14) . . . . ?
C9 C4 C5 C2 177.87(16) . . . . ?
N1 C4 C5 C2 0.3(2) . . . . ?
C1 C2 C5 C6 67.3(2) . . . . ?
C3 C2 C5 C6 -56.4(2) . . . . ?
C1 C2 C5 C4 -111.22(19) . . . . ?
C3 C2 C5 C4 125.02(18) . . . . ?
C4 C5 C6 C7 0.0(3) . . . . ?
C2 C5 C6 C7 -178.64(16) . . . . ?
C5 C6 C7 C8 0.5(3) . . . . ?
C6 C7 C8 C9 -0.2(3) . . . . ?
C7 C8 C9 C4 -0.5(3) . . . . ?
C7 C8 C9 C10 -179.26(17) . . . . ?
C5 C4 C9 C8 1.0(2) . . . . ?
N1 C4 C9 C8 178.56(15) . . . . ?
C5 C4 C9 C10 179.65(16) . . . . ?
N1 C4 C9 C10 -2.7(2) . . . . ?
C8 C9 C10 C11 -58.0(2) . . . . ?
C4 C9 C10 C11 123.27(19) . . . . ?
C8 C9 C10 C12 64.0(2) . . . . ?
C4 C9 C10 C12 -114.67(19) . . . . ?
C4 N1 C13 C15 -173.17(15) . . . . ?
Ga1 N1 C13 C15 15.7(2) . . . . ?
C4 N1 C13 C14 7.1(2) . . . . ?
Ga1 N1 C13 C14 -164.02(12) . . . . ?
N1 C13 C15 C16 13.5(3) . . . . ?
C14 C13 C15 C16 -166.80(17) . . . . ?
C18 N2 C16 C15 170.92(16) . . . . ?
Ga1 N2 C16 C15 -18.1(2) . . . . ?
C18 N2 C16 C17 -9.1(2) . . . . ?
Ga1 N2 C16 C17 161.82(13) . . . . ?
C13 C15 C16 N2 -12.1(3) . . . . ?
C13 C15 C16 C17 167.95(18) . . . . ?
C22 C23 C18 C19 -1.6(3) . . . . ?
C27 C23 C18 C19 178.57(18) . . . . ?
C22 C23 C18 N2 -177.89(17) . . . . ?
C27 C23 C18 N2 2.2(3) . . . . ?
C16 N2 C18 C23 -93.6(2) . . . . ?
Ga1 N2 C18 C23 95.63(17) . . . . ?
C16 N2 C18 C19 90.1(2) . . . . ?
Ga1 N2 C18 C19 -80.76(18) . . . . ?
C21 C20 C19 C18 -0.7(3) . . . . ?
C21 C20 C19 C24 177.61(19) . . . . ?
C23 C18 C19 C20 1.5(3) . . . . ?
N2 C18 C19 C20 177.82(16) . . . . ?
C23 C18 C19 C24 -176.76(17) . . . . ?
N2 C18 C19 C24 -0.5(3) . . . . ?
C25 C24 C19 C20 55.9(2) . . . . ?
C26 C24 C19 C20 -67.5(2) . . . . ?
C25 C24 C19 C18 -125.8(2) . . . . ?
C26 C24 C19 C18 110.7(2) . . . . ?
